data_7118892
loop_
_publ_author_name
'Nandi, Raj Kumar'
'Ratsch, Friederike'
'Beaud, Rodolphe'
'Guillot, R\'egis'
'Kouklovsky, Cyrille'
'Vincent, Guillaume'

_publ_section_title
;
 Intermolecular dearomative C2-arylation of N-Ac indoles activated by
 FeCl3.
;
_journal_issue 30
_journal_name_full 'Chemical communications (Cambridge, England)'
_journal_page_first 5328
_journal_page_last 5331
_journal_paper_doi 10.1039/c6cc01654e
_journal_volume 52
_journal_year 2016
_chemical_formula_moiety 'C18 H16 Br N O'
_chemical_formula_sum 'C18 H16 Br N O'
_chemical_formula_weight 342.23
_space_group_crystal_system triclinic
_space_group_IT_number 2
_space_group_name_Hall '-P 1'
_space_group_name_H-M_alt 'P -1'
_symmetry_cell_setting triclinic
_symmetry_Int_Tables_number 2
_symmetry_space_group_name_Hall '-P 1'
_symmetry_space_group_name_H-M 'P -1'
_atom_sites_solution_hydrogens geom
_audit_creation_method SHELXL-2013
_audit_update_record
;
2016-01-27 deposited with the CCDC.
2016-03-11 downloaded from the CCDC.
;
_cell_angle_alpha 68.1470(10)
_cell_angle_beta 75.128(2)
_cell_angle_gamma 69.3120(10)
_cell_formula_units_Z 2
_cell_length_a 7.9573(3)
_cell_length_b 9.6303(3)
_cell_length_c 10.5963(3)
_cell_measurement_reflns_used 6669
_cell_measurement_temperature 100(1)
_cell_measurement_theta_max 30.63
_cell_measurement_theta_min 2.63
_cell_volume 697.70(4)
_computing_cell_refinement 'Bruker SAINT'
_computing_data_collection 'Bruker APEX2'
_computing_data_reduction 'Bruker SAINT'
_computing_structure_refinement 'SHELXL-2013 (Sheldrick, 2013)'
_computing_structure_solution 'SHELXS-97 (Sheldrick, 2008)'
_diffrn_ambient_temperature 100(1)
_diffrn_measured_fraction_theta_full 0.998
_diffrn_measured_fraction_theta_max 0.973
_diffrn_measurement_device_type 'Bruker APEX-II CCD'
_diffrn_measurement_method '\f and \w scans'
_diffrn_radiation_monochromator graphite
_diffrn_radiation_probe x-ray
_diffrn_radiation_source 'sealed tube'
_diffrn_radiation_type MoK\a
_diffrn_radiation_wavelength 0.71073
_diffrn_reflns_av_R_equivalents 0.0362
_diffrn_reflns_av_unetI/netI 0.0383
_diffrn_reflns_Laue_measured_fraction_full 0.998
_diffrn_reflns_Laue_measured_fraction_max 0.973
_diffrn_reflns_limit_h_max 11
_diffrn_reflns_limit_h_min -11
_diffrn_reflns_limit_k_max 13
_diffrn_reflns_limit_k_min -9
_diffrn_reflns_limit_l_max 15
_diffrn_reflns_limit_l_min -14
_diffrn_reflns_number 13259
_diffrn_reflns_point_group_measured_fraction_full 0.998
_diffrn_reflns_point_group_measured_fraction_max 0.973
_diffrn_reflns_theta_full 25.000
_diffrn_reflns_theta_max 30.685
_diffrn_reflns_theta_min 2.093
_exptl_absorpt_coefficient_mu 2.944
_exptl_absorpt_correction_T_max 0.6128
_exptl_absorpt_correction_T_min 0.3714
_exptl_absorpt_correction_type multi-scan
_exptl_absorpt_process_details SADABS
_exptl_crystal_colour colorless
_exptl_crystal_density_diffrn 1.629
_exptl_crystal_description block
_exptl_crystal_F_000 348
_exptl_crystal_size_max 0.290
_exptl_crystal_size_mid 0.250
_exptl_crystal_size_min 0.210
_refine_diff_density_max 0.677
_refine_diff_density_min -0.616
_refine_diff_density_rms 0.091
_refine_ls_extinction_method none
_refine_ls_goodness_of_fit_ref 1.068
_refine_ls_hydrogen_treatment constr
_refine_ls_matrix_type full
_refine_ls_number_parameters 191
_refine_ls_number_reflns 4228
_refine_ls_number_restraints 0
_refine_ls_restrained_S_all 1.068
_refine_ls_R_factor_all 0.0362
_refine_ls_R_factor_gt 0.0285
_refine_ls_shift/su_max 0.001
_refine_ls_shift/su_mean 0.000
_refine_ls_structure_factor_coef Fsqd
_refine_ls_weighting_details 'w=1/[\s^2^(Fo^2^)+(0.0311P)^2^+0.2935P] where P=(Fo^2^+2Fc^2^)/3'
_refine_ls_weighting_scheme calc
_refine_ls_wR_factor_gt 0.0670
_refine_ls_wR_factor_ref 0.0694
_reflns_Friedel_coverage 0.000
_reflns_number_gt 3719
_reflns_number_total 4228
_reflns_threshold_expression 'I > 2\s(I)'
_cod_data_source_file c6cc01654e2.cif
_cod_data_source_block 13b
_cod_depositor_comments 'Adding full bibliography for 7118890--7118892.cif.'
_cod_database_code 7118892
_shelx_space_group_comment
;
The symmetry employed for this shelxl refinement is uniquely defined
by the following loop, which should always be used as a source of
symmetry information in preference to the above space-group names.
They are only intended as comments.
;
_shelxl_version_number 2013-4

loop_
_space_group_symop_operation_xyz
'x, y, z'
'-x, -y, -z'

loop_
_atom_site_label
_atom_site_type_symbol
_atom_site_fract_x
_atom_site_fract_y
_atom_site_fract_z
_atom_site_U_iso_or_equiv
_atom_site_adp_type
_atom_site_occupancy
_atom_site_site_symmetry_order
_atom_site_calc_flag
_atom_site_refinement_flags_posn
_atom_site_refinement_flags_adp
C1 C 0.0634(2) -0.24152(19) 0.44377(16) 0.0128(3) Uani 1 1 d . .
H1 H -0.0368 -0.2200 0.4025 0.015 Uiso 1 1 calc R U
C2 C 0.1637(2) -0.13568(19) 0.39984(16) 0.0124(3) Uani 1 1 d . .
C3 C 0.3163(2) -0.16342(18) 0.45746(16) 0.0113(3) Uani 1 1 d . .
H3 H 0.3831 -0.0919 0.4260 0.014 Uiso 1 1 calc R U
C4 C 0.3644(2) -0.30077(18) 0.56273(15) 0.0096(3) Uani 1 1 d . .
C5 C 0.2635(2) -0.40728(18) 0.60860(15) 0.0096(3) Uani 1 1 d . .
C6 C 0.1131(2) -0.38032(19) 0.55009(16) 0.0116(3) Uani 1 1 d . .
H6 H 0.0474 -0.4526 0.5808 0.014 Uiso 1 1 calc R U
C7 C 0.3276(2) -0.24722(18) 0.87026(15) 0.0099(3) Uani 1 1 d . .
C8 C 0.2165(2) -0.18042(19) 0.97106(17) 0.0126(3) Uani 1 1 d . .
H8 H 0.2140 -0.0808 0.9649 0.015 Uiso 1 1 calc R U
C9 C 0.1106(2) -0.2589(2) 1.07941(16) 0.0135(3) Uani 1 1 d . .
H9 H 0.0381 -0.2128 1.1455 0.016 Uiso 1 1 calc R U
C10 C 0.1133(2) -0.4069(2) 1.08879(16) 0.0137(3) Uani 1 1 d . .
H10 H 0.0417 -0.4605 1.1609 0.016 Uiso 1 1 calc R U
C11 C 0.2233(2) -0.47501(18) 0.98999(16) 0.0113(3) Uani 1 1 d . .
H11 H 0.2249 -0.5747 0.9971 0.014 Uiso 1 1 calc R U
C12 C 0.3314(2) -0.39730(18) 0.88035(15) 0.0094(3) Uani 1 1 d . .
C13 C 0.4489(2) -0.47797(17) 0.77508(15) 0.0089(3) Uani 1 1 d . .
H13 H 0.5490 -0.5654 0.8156 0.011 Uiso 1 1 calc R U
C14 C 0.5218(2) -0.36530(18) 0.64333(15) 0.0093(3) Uani 1 1 d . .
H14 H 0.6258 -0.4268 0.5949 0.011 Uiso 1 1 calc R U
C15 C 0.5828(2) -0.24726(18) 0.67008(16) 0.0118(3) Uani 1 1 d . .
H15A H 0.6237 -0.1782 0.5831 0.014 Uiso 1 1 calc R U
H15B H 0.6845 -0.3018 0.7215 0.014 Uiso 1 1 calc R U
C16 C 0.4307(2) -0.15083(19) 0.74995(16) 0.0134(3) Uani 1 1 d . .
H16A H 0.4817 -0.0955 0.7834 0.016 Uiso 1 1 calc R U
H16B H 0.3465 -0.0735 0.6882 0.016 Uiso 1 1 calc R U
C17 C 0.3297(2) -0.68234(18) 0.75322(16) 0.0111(3) Uani 1 1 d . .
C18 C 0.4220(2) -0.80555(19) 0.87176(17) 0.0153(3) Uani 1 1 d . .
H18A H 0.3453 -0.8708 0.9266 0.023 Uiso 1 1 calc R U
H18B H 0.4442 -0.7562 0.9271 0.023 Uiso 1 1 calc R U
H18C H 0.5352 -0.8681 0.8370 0.023 Uiso 1 1 calc R U
N1 N 0.33645(18) -0.53331(15) 0.72144(13) 0.0096(2) Uani 1 1 d . .
O1 O 0.24961(16) -0.71554(14) 0.68885(12) 0.0139(2) Uani 1 1 d . .
Br1 Br 0.09101(2) 0.05346(2) 0.25698(2) 0.01702(6) Uani 1 1 d . .

loop_
_atom_site_aniso_label
_atom_site_aniso_U_11
_atom_site_aniso_U_22
_atom_site_aniso_U_33
_atom_site_aniso_U_23
_atom_site_aniso_U_13
_atom_site_aniso_U_12
C1 0.0105(7) 0.0183(8) 0.0110(7) -0.0069(6) -0.0014(5) -0.0032(6)
C2 0.0110(7) 0.0134(7) 0.0098(6) -0.0036(6) -0.0014(5) -0.0001(6)
C3 0.0107(7) 0.0133(7) 0.0098(6) -0.0042(5) 0.0002(5) -0.0039(6)
C4 0.0078(6) 0.0120(7) 0.0096(6) -0.0060(5) 0.0007(5) -0.0023(5)
C5 0.0101(7) 0.0095(7) 0.0093(6) -0.0040(5) -0.0004(5) -0.0025(5)
C6 0.0102(7) 0.0147(7) 0.0122(7) -0.0063(6) -0.0007(5) -0.0044(6)
C7 0.0087(7) 0.0112(7) 0.0098(6) -0.0036(5) -0.0020(5) -0.0019(5)
C8 0.0117(7) 0.0121(7) 0.0158(7) -0.0074(6) -0.0028(6) -0.0019(6)
C9 0.0114(7) 0.0181(8) 0.0114(7) -0.0081(6) -0.0016(6) -0.0009(6)
C10 0.0112(7) 0.0184(8) 0.0095(7) -0.0033(6) 0.0005(5) -0.0044(6)
C11 0.0118(7) 0.0113(7) 0.0115(7) -0.0035(5) -0.0010(5) -0.0045(6)
C12 0.0081(7) 0.0115(7) 0.0092(6) -0.0036(5) -0.0028(5) -0.0021(5)
C13 0.0076(6) 0.0088(7) 0.0113(6) -0.0043(5) -0.0018(5) -0.0019(5)
C14 0.0068(6) 0.0108(7) 0.0101(6) -0.0040(5) -0.0002(5) -0.0023(5)
C15 0.0110(7) 0.0131(7) 0.0128(7) -0.0045(6) -0.0005(6) -0.0057(6)
C16 0.0168(8) 0.0105(7) 0.0143(7) -0.0052(6) 0.0004(6) -0.0061(6)
C17 0.0091(7) 0.0112(7) 0.0128(7) -0.0061(6) 0.0027(5) -0.0033(5)
C18 0.0185(8) 0.0095(7) 0.0184(8) -0.0045(6) -0.0039(6) -0.0036(6)
N1 0.0096(6) 0.0090(6) 0.0112(6) -0.0041(5) -0.0020(5) -0.0027(5)
O1 0.0137(6) 0.0151(6) 0.0175(6) -0.0095(5) -0.0005(4) -0.0060(4)
Br1 0.01607(9) 0.01617(9) 0.01382(8) -0.00111(6) -0.00556(6) -0.00021(6)

loop_
_atom_type_symbol
_atom_type_description
_atom_type_scat_dispersion_real
_atom_type_scat_dispersion_imag
_atom_type_scat_source
C C 0.0033 0.0016 'International Tables Vol C Tables 4.2.6.8 and 6.1.1.4'
H H 0.0000 0.0000 'International Tables Vol C Tables 4.2.6.8 and 6.1.1.4'
N N 0.0061 0.0033 'International Tables Vol C Tables 4.2.6.8 and 6.1.1.4'
O O 0.0106 0.0060 'International Tables Vol C Tables 4.2.6.8 and 6.1.1.4'
Br Br -0.2901 2.4595 'International Tables Vol C Tables 4.2.6.8 and 6.1.1.4'

loop_
_geom_angle_atom_site_label_1
_geom_angle_atom_site_label_2
_geom_angle_atom_site_label_3
_geom_angle
C2 C1 C6 119.82(14)
C1 C2 C3 122.24(15)
C1 C2 Br1 118.96(11)
C3 C2 Br1 118.80(12)
C4 C3 C2 117.57(15)
C3 C4 C5 120.68(14)
C3 C4 C14 130.23(14)
C5 C4 C14 109.08(13)
C6 C5 C4 121.65(14)
C6 C5 N1 129.32(14)
C4 C5 N1 108.98(13)
C5 C6 C1 118.03(15)
C12 C7 C8 118.97(14)
C12 C7 C16 122.24(14)
C8 C7 C16 118.69(14)
C9 C8 C7 121.56(15)
C8 C9 C10 119.47(15)
C9 C10 C11 119.66(15)
C10 C11 C12 121.47(15)
C11 C12 C7 118.87(14)
C11 C12 C13 119.02(14)
C7 C12 C13 122.11(14)
N1 C13 C12 110.23(12)
N1 C13 C14 101.88(11)
C12 C13 C14 112.82(12)
C4 C14 C15 116.72(13)
C4 C14 C13 100.91(12)
C15 C14 C13 113.47(12)
C14 C15 C16 111.74(13)
C7 C16 C15 113.41(13)
O1 C17 N1 121.38(14)
O1 C17 C18 120.69(14)
N1 C17 C18 117.93(13)
C17 N1 C5 124.05(13)
C17 N1 C13 127.92(12)
C5 N1 C13 106.92(12)

loop_
_geom_bond_atom_site_label_1
_geom_bond_atom_site_label_2
_geom_bond_distance
C1 C2 1.387(2)
C1 C6 1.395(2)
C2 C3 1.396(2)
C2 Br1 1.8964(15)
C3 C4 1.380(2)
C4 C5 1.394(2)
C4 C14 1.513(2)
C5 C6 1.387(2)
C5 N1 1.4205(19)
C7 C12 1.399(2)
C7 C8 1.400(2)
C7 C16 1.510(2)
C8 C9 1.381(2)
C9 C10 1.384(2)
C10 C11 1.388(2)
C11 C12 1.394(2)
C12 C13 1.523(2)
C13 N1 1.4938(18)
C13 C14 1.538(2)
C14 C15 1.519(2)
C15 C16 1.519(2)
C17 O1 1.2262(19)
C17 N1 1.364(2)
C17 C18 1.508(2)
